data_4114439
loop_
_publ_author_name
'Linda S. Shimizu'
'Andrew D. Hughes'
'Mark D. Smith'
'Matthew J. Davis'
'B. Paul Zhang'
'Hans-Conrad zur Loye'
'Ken D. Shimizu'

_publ_section_title
;
 Self-Assembled Nanotubes that Reversibly Bind Acetic Acid Guests
;
_journal_name_full 'Journal of the American Chemical Society'
_journal_page_first 14972
_journal_page_last 14973
_journal_paper_doi 10.1021/ja036515i
_journal_volume 125
_journal_year 2003
_chemical_formula_moiety 'C30 H28 N4 O4, C2 H4 O2'
_chemical_formula_sum 'C32 H32 N4 O6'
_chemical_formula_weight 568.62
_chemical_name_systematic
; 
 ? 
;
_space_group_IT_number 14
_symmetry_cell_setting monoclinic
_symmetry_space_group_name_Hall '-P 2ybc'
_symmetry_space_group_name_H-M 'P 1 21/c 1'
_atom_sites_solution_hydrogens geom
_atom_sites_solution_primary direct
_atom_sites_solution_secondary difmap
_audit_creation_method SHELXL-97
_cell_angle_alpha 90.00
_cell_angle_beta 100.8530(10)
_cell_angle_gamma 90.00
_cell_formula_units_Z 4
_cell_length_a 9.3219(4)
_cell_length_b 21.8875(10)
_cell_length_c 13.9573(7)
_cell_measurement_reflns_used 6878
_cell_measurement_temperature 150.0(2)
_cell_measurement_theta_max 25.026
_cell_measurement_theta_min 2.604
_cell_volume 2796.8(2)
_computing_cell_refinement 'SAINT+ NT V6.02a (Bruker, 1998)'
_computing_data_collection 'SMART NT V5.625 (Bruker, 2000)'
_computing_data_reduction 'SAINT+ NT V6.02a'
_computing_molecular_graphics 'SHELXTL V5.1 (Sheldrick, 1997)'
_computing_publication_material 'SHELXTL V5.1'
_computing_structure_refinement 'SHELXL-97 (Sheldrick, 1997)'
_computing_structure_solution 'SHELXS-97 (Sheldrick, 1990)'
_diffrn_ambient_temperature 150.0(2)
_diffrn_measured_fraction_theta_full 1.000
_diffrn_measured_fraction_theta_max 1.000
_diffrn_measurement_device_type 'Bruker SMART APEX CCD diffractometer'
_diffrn_measurement_method 'omega scans'
_diffrn_radiation_monochromator graphite
_diffrn_radiation_source 'sealed tube'
_diffrn_radiation_type MoK\a
_diffrn_radiation_wavelength 0.71073
_diffrn_reflns_av_R_equivalents 0.0411
_diffrn_reflns_av_sigmaI/netI 0.0378
_diffrn_reflns_limit_h_max 10
_diffrn_reflns_limit_h_min -10
_diffrn_reflns_limit_k_max 24
_diffrn_reflns_limit_k_min -24
_diffrn_reflns_limit_l_max 15
_diffrn_reflns_limit_l_min -15
_diffrn_reflns_number 17781
_diffrn_reflns_theta_full 23.25
_diffrn_reflns_theta_max 23.25
_diffrn_reflns_theta_min 1.75
_diffrn_standards_decay_% <1
_exptl_absorpt_coefficient_mu 0.095
_exptl_absorpt_correction_type none
_exptl_crystal_colour colorless
_exptl_crystal_density_diffrn 1.350
_exptl_crystal_description needle
_exptl_crystal_F_000 1200
_exptl_crystal_size_max 0.62
_exptl_crystal_size_mid 0.16
_exptl_crystal_size_min 0.08
_refine_diff_density_max 0.192
_refine_diff_density_min -0.161
_refine_diff_density_rms 0.041
_refine_ls_extinction_method none
_refine_ls_goodness_of_fit_ref 1.020
_refine_ls_hydrogen_treatment constr
_refine_ls_matrix_type full
_refine_ls_number_parameters 441
_refine_ls_number_reflns 4026
_refine_ls_number_restraints 60
_refine_ls_restrained_S_all 1.096
_refine_ls_R_factor_all 0.0758
_refine_ls_R_factor_gt 0.0652
_refine_ls_shift/su_max 0.000
_refine_ls_shift/su_mean 0.000
_refine_ls_structure_factor_coef Fsqd
_refine_ls_weighting_details 'calc w=1/[\s^2^(Fo^2^)+(0.0336P)^2^+4.4283P] where P=(Fo^2^+2Fc^2^)/3'
_refine_ls_weighting_scheme calc
_refine_ls_wR_factor_gt 0.1373
_refine_ls_wR_factor_ref 0.1430
_reflns_number_gt 3458
_reflns_number_total 4026
_reflns_threshold_expression >2sigma(I)
_cod_data_source_file ja036515isi20030529_021133.cif
_cod_data_source_block ah001s
_cod_database_code 4114439

loop_
_symmetry_equiv_pos_as_xyz
'x, y, z'
'-x, y+1/2, -z+1/2'
'-x, -y, -z'
'x, -y-1/2, z-1/2'

loop_
_atom_site_label
_atom_site_type_symbol
_atom_site_fract_x
_atom_site_fract_y
_atom_site_fract_z
_atom_site_U_iso_or_equiv
_atom_site_adp_type
_atom_site_occupancy
_atom_site_symmetry_multiplicity
_atom_site_calc_flag
_atom_site_refinement_flags
_atom_site_disorder_assembly
_atom_site_disorder_group
C3 C 0.3630(4) 0.41121(16) 0.8160(2) 0.0386(8) Uani 1 1 d . . .
C4 C 0.4116(4) 0.35162(17) 0.8359(3) 0.0421(9) Uani 1 1 d . A .
H4 H 0.4394 0.3389 0.9019 0.051 Uiso 1 1 calc R . .
C5 C 0.4204(4) 0.31082(16) 0.7629(3) 0.0423(9) Uani 1 1 d . . .
H5 H 0.4543 0.2704 0.7785 0.051 Uiso 1 1 calc R A .
C6 C 0.3799(4) 0.32845(15) 0.6665(2) 0.0376(8) Uani 1 1 d . A .
C7 C 0.3291(4) 0.38687(15) 0.6442(2) 0.0405(9) Uani 1 1 d . . .
H7 H 0.2991 0.3991 0.5782 0.049 Uiso 1 1 calc R A .
C8 C 0.3224(4) 0.42757(16) 0.7192(2) 0.0417(9) Uani 1 1 d . A .
H8 H 0.2888 0.4680 0.7035 0.050 Uiso 1 1 calc R . .
C9 C 0.3423(4) 0.29933(15) 0.4988(3) 0.0393(8) Uani 1 1 d . A .
C10 C 0.2023(4) 0.28243(16) 0.4578(3) 0.0467(9) Uani 1 1 d . . .
H10 H 0.1419 0.2628 0.4961 0.056 Uiso 1 1 calc R . .
C11 C 0.1503(4) 0.29416(16) 0.3610(3) 0.0464(10) Uani 1 1 d . A .
H11 H 0.0534 0.2823 0.3331 0.056 Uiso 1 1 calc R . .
C12 C 0.2347(4) 0.32270(15) 0.3025(3) 0.0390(8) Uani 1 1 d . . .
C13 C 0.3752(4) 0.34024(16) 0.3458(3) 0.0420(9) Uani 1 1 d . A .
H13 H 0.4352 0.3607 0.3079 0.050 Uiso 1 1 calc R . .
C14 C 0.4288(4) 0.32835(16) 0.4430(2) 0.0405(9) Uani 1 1 d . . .
H14 H 0.5255 0.3402 0.4715 0.049 Uiso 1 1 calc R A .
C18 C 0.1463(4) 0.59009(16) 0.1756(2) 0.0380(8) Uani 1 1 d . . .
C19 C 0.0141(4) 0.61871(16) 0.1764(2) 0.0429(9) Uani 1 1 d . A .
H19 H -0.0648 0.6124 0.1234 0.051 Uiso 1 1 calc R . .
C20 C -0.0058(4) 0.65605(16) 0.2521(3) 0.0423(9) Uani 1 1 d . . .
H20 H -0.0982 0.6744 0.2520 0.051 Uiso 1 1 calc R A .
C21 C 0.1093(4) 0.66659(15) 0.3280(2) 0.0361(8) Uani 1 1 d . A .
C22 C 0.2438(4) 0.63964(15) 0.3287(2) 0.0354(8) Uani 1 1 d . . .
H22 H 0.3233 0.6472 0.3809 0.042 Uiso 1 1 calc R A .
C23 C 0.2613(4) 0.60147(15) 0.2526(2) 0.0358(8) Uani 1 1 d . A .
H23 H 0.3534 0.5828 0.2531 0.043 Uiso 1 1 calc R . .
C24 C 0.1471(4) 0.69663(15) 0.4960(2) 0.0372(8) Uani 1 1 d . A .
C25 C 0.1919(4) 0.74574(16) 0.5546(3) 0.0398(8) Uani 1 1 d . . .
H25 H 0.1898 0.7857 0.5277 0.048 Uiso 1 1 calc R . .
C26 C 0.2403(4) 0.73671(16) 0.6534(3) 0.0418(9) Uani 1 1 d . A .
H26 H 0.2693 0.7710 0.6941 0.050 Uiso 1 1 calc R . .
C27 C 0.2476(4) 0.67886(16) 0.6947(2) 0.0383(8) Uani 1 1 d . . .
C28 C 0.2035(4) 0.62981(16) 0.6332(2) 0.0384(8) Uani 1 1 d . A .
H28 H 0.2081 0.5896 0.6594 0.046 Uiso 1 1 calc R . .
C29 C 0.1531(4) 0.63840(15) 0.5346(2) 0.0385(8) Uani 1 1 d . . .
H29 H 0.1227 0.6044 0.4934 0.046 Uiso 1 1 calc R A .
C31 C 0.1417(7) 0.4809(2) 0.3887(4) 0.0868(18) Uani 1 1 d . . .
H31A H 0.0773 0.4930 0.4333 0.130 Uiso 1 1 calc R . .
H31B H 0.1287 0.4373 0.3736 0.130 Uiso 1 1 calc R . .
H31C H 0.1174 0.5047 0.3283 0.130 Uiso 1 1 calc R . .
C32 C 0.2963(8) 0.49267(18) 0.4354(3) 0.0779(17) Uani 1 1 d . . .
O3 O 0.3969(3) 0.28534(10) 0.59668(18) 0.0463(6) Uani 1 1 d . . .
O4 O 0.0882(3) 0.70877(10) 0.39875(17) 0.0430(6) Uani 1 1 d . . .
O31 O 0.3948(4) 0.48232(13) 0.3805(2) 0.0844(11) Uani 1 1 d . . .
O32 O 0.3297(4) 0.50987(13) 0.5196(2) 0.0813(11) Uani 1 1 d . . .
H32 H 0.4148 0.5109 0.5570 0.122 Uiso 1 1 d R . .
C2B C 0.3578(4) 0.45491(18) 0.8990(3) 0.0478(10) Uani 0.346(4) 1 d PD A 1
H2B1 H 0.2585 0.4541 0.9147 0.057 Uiso 0.346(4) 1 calc PR A 1
H2B2 H 0.4271 0.4408 0.9575 0.057 Uiso 0.346(4) 1 calc PR A 1
N1B N 0.3938(12) 0.5175(4) 0.8772(6) 0.047(3) Uani 0.346(4) 1 d PD A 1
H1B H 0.4874 0.5250 0.8807 0.057 Uiso 0.346(4) 1 calc PR A 1
C1B C 0.3019(14) 0.5669(7) 0.852(3) 0.0358(17) Uani 0.346(4) 1 d PD A 1
O1B O 0.1714(7) 0.5643(4) 0.8440(5) 0.047(2) Uani 0.346(4) 1 d PD A 1
N2B N 0.3768(9) 0.6188(3) 0.8348(6) 0.042(2) Uani 0.346(4) 1 d PD A 1
H2B H 0.4728 0.6188 0.8436 0.050 Uiso 0.346(4) 1 calc PR A 1
C30B C 0.2985(4) 0.67079(17) 0.8038(3) 0.0456(9) Uani 0.346(4) 1 d PD A 1
H30C H 0.3594 0.7065 0.8286 0.055 Uiso 0.346(4) 1 calc PR A 1
H30D H 0.2113 0.6716 0.8348 0.055 Uiso 0.346(4) 1 calc PR A 1
C2A C 0.3578(4) 0.45491(18) 0.8990(3) 0.0478(10) Uani 0.654(4) 1 d PD A 2
H2A1 H 0.3136 0.4332 0.9485 0.057 Uiso 0.654(4) 1 calc PR A 2
H2A2 H 0.4595 0.4651 0.9298 0.057 Uiso 0.654(4) 1 calc PR A 2
N1A N 0.2824(5) 0.5091(2) 0.8768(3) 0.0417(12) Uani 0.654(4) 1 d PD A 2
H1A H 0.1877 0.5097 0.8759 0.050 Uiso 0.654(4) 1 calc PR A 2
C1A C 0.3492(7) 0.5619(3) 0.8561(12) 0.0358(17) Uani 0.654(4) 1 d PD A 2
O1A O 0.4787(4) 0.56469(18) 0.8527(3) 0.0469(11) Uani 0.654(4) 1 d PD A 2
N2A N 0.2584(5) 0.6115(2) 0.8416(3) 0.0409(12) Uani 0.654(4) 1 d PD A 2
H2A H 0.1706 0.6077 0.8556 0.049 Uiso 0.654(4) 1 calc PR A 2
C30A C 0.2985(4) 0.67079(17) 0.8038(3) 0.0456(9) Uani 0.654(4) 1 d PD A 2
H30A H 0.4061 0.6751 0.8193 0.055 Uiso 0.654(4) 1 calc PR A 2
H30B H 0.2562 0.7039 0.8380 0.055 Uiso 0.654(4) 1 calc PR A 2
C15B C 0.1787(4) 0.33227(18) 0.1946(3) 0.0501(10) Uani 0.346(4) 1 d PD A 3
H15C H 0.2620 0.3268 0.1607 0.060 Uiso 0.346(4) 1 calc PR A 3
H15D H 0.1077 0.2993 0.1717 0.060 Uiso 0.346(4) 1 calc PR A 3
N3B N 0.1140(10) 0.3863(3) 0.1652(6) 0.045(2) Uani 0.346(4) 1 d PD A 3
H3B H 0.0201 0.3913 0.1643 0.054 Uiso 0.346(4) 1 calc PR A 3
C16B C 0.1948(16) 0.4333(6) 0.137(2) 0.0354(17) Uani 0.346(4) 1 d PD A 3
O2B O 0.3249(7) 0.4289(3) 0.1372(5) 0.044(2) Uani 0.346(4) 1 d PD A 3
N4B N 0.1157(12) 0.4863(4) 0.1146(6) 0.048(3) Uani 0.346(4) 1 d PD A 3
H4B H 0.0213 0.4829 0.1133 0.057 Uiso 0.346(4) 1 calc PR A 3
C17B C 0.1655(4) 0.54799(18) 0.0931(3) 0.0492(10) Uani 0.346(4) 1 d PD A 3
H17C H 0.1075 0.5630 0.0308 0.059 Uiso 0.346(4) 1 calc PR A 3
H17D H 0.2696 0.5467 0.0870 0.059 Uiso 0.346(4) 1 calc PR A 3
C15A C 0.1787(4) 0.33227(18) 0.1946(3) 0.0501(10) Uani 0.654(4) 1 d PD A 4
H15A H 0.2106 0.2975 0.1584 0.060 Uiso 0.654(4) 1 calc PR A 4
H15B H 0.0706 0.3321 0.1823 0.060 Uiso 0.654(4) 1 calc PR A 4
N3A N 0.2290(6) 0.3897(2) 0.1562(3) 0.0446(13) Uani 0.654(4) 1 d PD A 4
H3A H 0.3167 0.3896 0.1414 0.053 Uiso 0.654(4) 1 calc PR A 4
C16A C 0.1508(8) 0.4432(3) 0.1413(9) 0.0354(17) Uani 0.654(4) 1 d PD A 4
O2A O 0.0212(4) 0.44646(17) 0.1433(3) 0.0432(11) Uani 0.654(4) 1 d PD A 4
N4A N 0.2305(5) 0.4918(2) 0.1179(3) 0.0415(12) Uani 0.654(4) 1 d PD A 4
H4A H 0.3245 0.4871 0.1186 0.050 Uiso 0.654(4) 1 calc PR A 4
C17A C 0.1655(4) 0.54799(18) 0.0931(3) 0.0492(10) Uani 0.654(4) 1 d PD A 4
H17A H 0.0680 0.5406 0.0525 0.059 Uiso 0.654(4) 1 calc PR A 4
H17B H 0.2245 0.5698 0.0518 0.059 Uiso 0.654(4) 1 calc PR A 4

loop_
_atom_site_aniso_label
_atom_site_aniso_U_11
_atom_site_aniso_U_22
_atom_site_aniso_U_33
_atom_site_aniso_U_23
_atom_site_aniso_U_13
_atom_site_aniso_U_12
C3 0.0322(19) 0.050(2) 0.0343(18) 0.0067(16) 0.0072(15) -0.0069(16)
C4 0.035(2) 0.054(2) 0.0366(19) 0.0134(18) 0.0054(16) -0.0048(18)
C5 0.0321(19) 0.039(2) 0.054(2) 0.0137(18) 0.0049(17) -0.0012(16)
C6 0.0350(19) 0.0355(19) 0.044(2) 0.0023(16) 0.0111(16) -0.0014(16)
C7 0.050(2) 0.040(2) 0.0326(18) 0.0072(16) 0.0109(16) 0.0019(17)
C8 0.047(2) 0.042(2) 0.0375(19) 0.0066(16) 0.0120(17) 0.0054(17)
C9 0.036(2) 0.0327(19) 0.050(2) -0.0068(16) 0.0102(17) 0.0031(16)
C10 0.040(2) 0.042(2) 0.060(3) 0.0058(18) 0.0145(19) -0.0001(17)
C11 0.0272(19) 0.042(2) 0.071(3) -0.0031(19) 0.0103(19) -0.0037(16)
C12 0.033(2) 0.0372(19) 0.047(2) -0.0108(16) 0.0083(16) -0.0002(16)
C13 0.035(2) 0.046(2) 0.048(2) -0.0119(17) 0.0155(17) -0.0083(17)
C14 0.0321(19) 0.045(2) 0.044(2) -0.0115(17) 0.0068(16) -0.0059(16)
C18 0.040(2) 0.043(2) 0.0306(18) 0.0093(15) 0.0056(16) -0.0047(17)
C19 0.038(2) 0.049(2) 0.0366(19) 0.0048(17) -0.0056(16) -0.0052(18)
C20 0.0314(19) 0.044(2) 0.050(2) 0.0086(18) 0.0027(17) 0.0040(16)
C21 0.035(2) 0.0332(18) 0.0409(19) 0.0083(15) 0.0086(16) 0.0014(15)
C22 0.0287(19) 0.0408(19) 0.0344(18) 0.0044(15) 0.0002(15) -0.0019(15)
C23 0.0296(18) 0.042(2) 0.0357(18) 0.0087(16) 0.0067(15) 0.0040(16)
C24 0.0318(19) 0.0357(19) 0.044(2) -0.0055(16) 0.0085(16) 0.0007(15)
C25 0.037(2) 0.0324(19) 0.054(2) -0.0039(17) 0.0179(17) -0.0049(16)
C26 0.036(2) 0.038(2) 0.055(2) -0.0178(18) 0.0164(17) -0.0051(16)
C27 0.0303(19) 0.041(2) 0.045(2) -0.0107(16) 0.0106(16) -0.0021(16)
C28 0.039(2) 0.0338(19) 0.043(2) -0.0037(15) 0.0099(16) 0.0003(16)
C29 0.044(2) 0.0307(19) 0.040(2) -0.0079(15) 0.0054(16) -0.0027(16)
C31 0.153(6) 0.054(3) 0.063(3) -0.012(2) 0.044(4) -0.029(3)
C32 0.175(6) 0.026(2) 0.042(3) 0.0067(19) 0.043(3) 0.010(3)
O3 0.0531(16) 0.0359(13) 0.0500(15) 0.0023(12) 0.0103(12) 0.0075(12)
O4 0.0498(15) 0.0358(13) 0.0430(14) 0.0021(11) 0.0082(12) 0.0083(11)
O31 0.157(3) 0.0544(18) 0.0515(18) -0.0018(15) 0.046(2) 0.012(2)
O32 0.152(3) 0.0510(18) 0.0460(18) 0.0066(14) 0.0303(19) 0.0284(19)
C2B 0.048(2) 0.063(3) 0.035(2) 0.0026(18) 0.0136(17) -0.008(2)
N1B 0.054(7) 0.045(6) 0.040(5) 0.002(4) 0.002(5) -0.001(6)
C1B 0.022(5) 0.062(3) 0.025(3) -0.009(2) 0.009(6) -0.014(4)
O1B 0.031(4) 0.065(5) 0.044(4) -0.002(4) 0.005(3) -0.012(4)
N2B 0.026(5) 0.056(6) 0.045(5) -0.008(4) 0.009(4) -0.013(4)
C30B 0.042(2) 0.051(2) 0.044(2) -0.0132(18) 0.0116(17) -0.0042(19)
C2A 0.048(2) 0.063(3) 0.035(2) 0.0026(18) 0.0136(17) -0.008(2)
N1A 0.027(3) 0.063(4) 0.036(3) -0.006(2) 0.011(2) 0.002(3)
C1A 0.022(5) 0.062(3) 0.025(3) -0.009(2) 0.009(6) -0.014(4)
O1A 0.032(2) 0.061(3) 0.049(2) 0.0008(19) 0.0105(18) -0.0012(19)
N2A 0.037(3) 0.047(3) 0.041(3) 0.000(2) 0.012(2) 0.008(3)
C30A 0.042(2) 0.051(2) 0.044(2) -0.0132(18) 0.0116(17) -0.0042(19)
C15B 0.039(2) 0.056(3) 0.053(2) -0.0111(19) 0.0052(18) -0.009(2)
N3B 0.027(6) 0.053(6) 0.052(5) -0.004(5) -0.001(4) 0.001(5)
C16B 0.025(5) 0.060(4) 0.024(2) -0.012(3) 0.013(5) -0.011(4)
O2B 0.033(4) 0.049(4) 0.049(4) -0.004(3) 0.009(3) -0.004(4)
N4B 0.056(8) 0.035(6) 0.044(5) 0.006(4) -0.008(5) 0.003(5)
C17B 0.049(2) 0.063(3) 0.036(2) -0.0002(18) 0.0094(18) -0.008(2)
C15A 0.039(2) 0.056(3) 0.053(2) -0.0111(19) 0.0052(18) -0.009(2)
N3A 0.035(3) 0.046(3) 0.051(3) -0.003(2) 0.004(2) 0.007(3)
C16A 0.025(5) 0.060(4) 0.024(2) -0.012(3) 0.013(5) -0.011(4)
O2A 0.031(2) 0.055(3) 0.043(2) -0.0014(18) 0.0046(17) 0.0015(19)
N4A 0.025(3) 0.059(3) 0.041(3) -0.003(2) 0.009(2) 0.001(2)
C17A 0.049(2) 0.063(3) 0.036(2) -0.0002(18) 0.0094(18) -0.008(2)

loop_
_atom_type_symbol
_atom_type_description
_atom_type_scat_dispersion_real
_atom_type_scat_dispersion_imag
_atom_type_scat_source
C C 0.0033 0.0016 'International Tables Vol C Tables 4.2.6.8 and 6.1.1.4'
H H 0.0000 0.0000 'International Tables Vol C Tables 4.2.6.8 and 6.1.1.4'
N N 0.0061 0.0033 'International Tables Vol C Tables 4.2.6.8 and 6.1.1.4'
O O 0.0106 0.0060 'International Tables Vol C Tables 4.2.6.8 and 6.1.1.4'

loop_
_geom_angle_atom_site_label_1
_geom_angle_atom_site_label_2
_geom_angle_atom_site_label_3
_geom_angle
C8 C3 C4 117.3(3)
C8 C3 C2B 123.0(3)
C4 C3 C2B 119.8(3)
C5 C4 C3 121.7(3)
C4 C5 C6 119.9(3)
C7 C6 C5 119.9(3)
C7 C6 O3 123.5(3)
C5 C6 O3 116.6(3)
C6 C7 C8 119.3(3)
C3 C8 C7 122.0(3)
C10 C9 C14 120.0(3)
C10 C9 O3 119.4(3)
C14 C9 O3 120.6(3)
C11 C10 C9 119.5(4)
C10 C11 C12 122.1(3)
C11 C12 C13 117.5(3)
C11 C12 C15B 121.4(3)
C13 C12 C15B 121.0(3)
C14 C13 C12 120.8(3)
C9 C14 C13 120.1(3)
C19 C18 C23 118.1(3)
C19 C18 C17B 121.1(3)
C23 C18 C17B 120.9(3)
C20 C19 C18 121.6(3)
C19 C20 C21 119.5(3)
C20 C21 C22 120.5(3)
C20 C21 O4 117.6(3)
C22 C21 O4 121.7(3)
C21 C22 C23 119.2(3)
C22 C23 C18 121.1(3)
C25 C24 C29 120.4(3)
C25 C24 O4 117.0(3)
C29 C24 O4 122.4(3)
C24 C25 C26 119.4(3)
C25 C26 C27 121.8(3)
C26 C27 C28 117.6(3)
C26 C27 C30B 120.3(3)
C28 C27 C30B 122.1(3)
C29 C28 C27 121.1(3)
C24 C29 C28 119.7(3)
O32 C32 O31 122.2(6)
O32 C32 C31 121.8(5)
O31 C32 C31 115.9(4)
C6 O3 C9 117.9(2)
C24 O4 C21 118.9(2)
N1B C2B C3 113.2(4)
C1B N1B C2B 129.2(10)
O1B C1B N2B 124.1(11)
O1B C1B N1B 123.6(11)
N2B C1B N1B 112.3(10)
C30B N2B C1B 118.7(8)
N2B C30B C27 117.3(4)
O1A C1A N2A 123.1(6)
O1A C1A N1A 122.9(6)
N2A C1A N1A 114.0(5)
N3B C15B C12 118.3(5)
C15B N3B C16B 120.2(9)
O2B C16B N4B 124.1(11)
O2B C16B N3B 122.6(11)
N4B C16B N3B 113.2(10)
C16B N4B C17B 129.7(10)
N4B C17B C18 108.4(4)
O2A C16A N4A 123.1(6)
O2A C16A N3A 123.1(6)
N4A C16A N3A 113.6(5)

loop_
_geom_bond_atom_site_label_1
_geom_bond_atom_site_label_2
_geom_bond_distance
C3 C8 1.380(5)
C3 C4 1.392(5)
C3 C2B 1.510(5)
C4 C5 1.369(5)
C5 C6 1.382(5)
C6 C7 1.378(5)
C6 O3 1.387(4)
C7 C8 1.385(5)
C9 C10 1.374(5)
C9 C14 1.377(5)
C9 O3 1.399(4)
C10 C11 1.371(5)
C11 C12 1.385(5)
C12 C13 1.389(5)
C12 C15B 1.512(5)
C13 C14 1.380(5)
C18 C19 1.384(5)
C18 C23 1.391(5)
C18 C17B 1.511(5)
C19 C20 1.376(5)
C20 C21 1.378(5)
C21 C22 1.385(5)
C21 O4 1.393(4)
C22 C23 1.385(5)
C24 C25 1.368(5)
C24 C29 1.381(5)
C24 O4 1.390(4)
C25 C26 1.381(5)
C26 C27 1.388(5)
C27 C28 1.388(5)
C27 C30B 1.518(5)
C28 C29 1.382(5)
C31 C32 1.488(8)
C32 O32 1.218(5)
C32 O31 1.321(6)
C2B N1B 1.457(9)
N1B C1B 1.382(11)
C1B O1B 1.203(12)
C1B N2B 1.378(11)
N2B C30B 1.377(8)
N1A C1A 1.369(7)
C1A O1A 1.219(7)
C1A N2A 1.367(7)
C15B N3B 1.355(8)
N3B C16B 1.379(11)
C16B O2B 1.215(12)
C16B N4B 1.377(11)
N4B C17B 1.477(8)
N3A C16A 1.375(7)
C16A O2A 1.215(7)
C16A N4A 1.370(7)

loop_
_geom_hbond_atom_site_label_D
_geom_hbond_atom_site_label_H
_geom_hbond_atom_site_label_A
_geom_hbond_distance_DH
_geom_hbond_distance_HA
_geom_hbond_distance_DA
_geom_hbond_angle_DHA
_geom_hbond_site_symmetry_A
O32 H32 O31 0.86 1.83 2.687(6) 171.0 3_666
N3A H3A O1A 0.88 2.14 2.927(6) 148.2 3_666
N4A H4A O1A 0.88 2.13 2.936(6) 152.1 3_666
N1B H1B O2B 0.88 2.07 2.913(13) 159.0 3_666
N2B H2B O2B 0.88 2.13 2.927(11) 150.7 3_666
N1A H1A O2A 0.88 2.14 2.955(6) 153.3 3_566
N2A H2A O2A 0.88 2.15 2.942(6) 149.6 3_566
N3B H3B O1B 0.88 2.02 2.852(11) 158.3 3_566
N4B H4B O1B 0.88 2.25 3.050(13) 151.6 3_566

loop_
_geom_torsion_atom_site_label_1
_geom_torsion_atom_site_label_2
_geom_torsion_atom_site_label_3
_geom_torsion_atom_site_label_4
_geom_torsion
C8 C3 C4 C5 0.6(5)
C2B C3 C4 C5 -178.9(3)
C3 C4 C5 C6 -0.2(5)
C4 C5 C6 C7 -0.8(5)
C4 C5 C6 O3 177.7(3)
C5 C6 C7 C8 1.3(5)
O3 C6 C7 C8 -177.0(3)
C4 C3 C8 C7 0.0(5)
C2B C3 C8 C7 179.5(3)
C6 C7 C8 C3 -1.0(5)
C14 C9 C10 C11 0.6(5)
O3 C9 C10 C11 -177.7(3)
C9 C10 C11 C12 0.0(6)
C10 C11 C12 C13 -0.9(5)
C10 C11 C12 C15B 176.7(3)
C11 C12 C13 C14 1.3(5)
C15B C12 C13 C14 -176.3(3)
C10 C9 C14 C13 -0.3(5)
O3 C9 C14 C13 178.0(3)
C12 C13 C14 C9 -0.7(5)
C23 C18 C19 C20 -1.9(5)
C17B C18 C19 C20 178.5(3)
C18 C19 C20 C21 1.6(5)
C19 C20 C21 C22 -0.4(5)
C19 C20 C21 O4 174.5(3)
C20 C21 C22 C23 -0.5(5)
O4 C21 C22 C23 -175.2(3)
C21 C22 C23 C18 0.3(5)
C19 C18 C23 C22 0.9(5)
C17B C18 C23 C22 -179.5(3)
C29 C24 C25 C26 -1.4(5)
O4 C24 C25 C26 174.8(3)
C24 C25 C26 C27 1.4(5)
C25 C26 C27 C28 -0.4(5)
C25 C26 C27 C30B -178.8(3)
C26 C27 C28 C29 -0.5(5)
C30B C27 C28 C29 177.9(3)
C25 C24 C29 C28 0.6(5)
O4 C24 C29 C28 -175.5(3)
C27 C28 C29 C24 0.4(5)
C7 C6 O3 C9 -8.5(5)
C5 C6 O3 C9 173.2(3)
C10 C9 O3 C6 -91.5(4)
C14 C9 O3 C6 90.1(4)
C25 C24 O4 C21 147.5(3)
C29 C24 O4 C21 -36.3(5)
C20 C21 O4 C24 140.9(3)
C22 C21 O4 C24 -44.3(4)
C8 C3 C2B N1B -35.0(6)
C4 C3 C2B N1B 144.4(5)
C3 C2B N1B C1B 103(2)
C2B N1B C1B O1B 0(5)
C2B N1B C1B N2B -178.8(12)
O1B C1B N2B C30B -2(4)
N1B C1B N2B C30B 176.7(16)
C1B N2B C30B C27 -88.2(19)
C26 C27 C30B N2B -145.9(5)
C28 C27 C30B N2B 35.8(6)
C11 C12 C15B N3B 94.2(6)
C13 C12 C15B N3B -88.2(6)
C12 C15B N3B C16B 93.7(16)
C15B N3B C16B O2B -1(3)
C15B N3B C16B N4B -176.1(14)
O2B C16B N4B C17B -4(4)
N3B C16B N4B C17B 171.8(11)
C16B N4B C17B C18 -112.4(18)
C19 C18 C17B N4B -85.4(6)
C23 C18 C17B N4B 95.0(5)
